data_4309451
loop_
_publ_author_name
'Hitoshi Miyasaka'
'Hitomi Takahashi'
'Tomokura Madanbashi'
'Ken-ichi Sugiura'
'Rodolphe Cl\'erac'
'Hiroyuki Nojiri'

_publ_section_title
;
Cyano-Bridged MnIII3MIII (MIII= Fe, Cr) Complexes: Synthesis, Structure,
and Magnetic Properties
;
_journal_name_full 'Inorganic Chemistry'
_journal_page_first 5969
_journal_page_last 5971
_journal_paper_doi 10.1021/ic0505753
_journal_volume 44
_journal_year 2005
_chemical_formula_moiety 'C62 H72 Fe N12 Mn3 O13 '
_chemical_formula_sum 'C62 H72 Fe Mn3 N12 O13'
_chemical_formula_weight 1413.98
_space_group_IT_number 14
_symmetry_cell_setting monoclinic
_symmetry_Int_Tables_number 14
_symmetry_space_group_name_Hall '-P 2yn'
_symmetry_space_group_name_H-M 'P 1 21/n 1'
_cell_angle_alpha 90
_cell_angle_beta 104.240(2)
_cell_angle_gamma 90
_cell_formula_units_Z 4
_cell_length_a 15.772(2)
_cell_length_b 14.454(2)
_cell_length_c 29.129(4)
_cell_measurement_reflns_used 21868
_cell_measurement_temperature 93.1
_cell_measurement_theta_max 31.0
_cell_measurement_theta_min 3.5
_cell_volume 6436.5(15)
_computing_cell_refinement CrystalClear
_computing_data_collection CrystalClear
_computing_data_reduction CrystalStructure
_computing_publication_material 'CrystalStructure 3.6.0'
_computing_structure_refinement CRYSTALS
_computing_structure_solution 'DIRDIF99 (PATTY)'
_diffrn_detector_area_resol_mean 7.31
_diffrn_measured_fraction_theta_full 0.9943
_diffrn_measured_fraction_theta_max 0.8819
_diffrn_measurement_device_type 'Rigaku Saturn'
_diffrn_measurement_method \w
_diffrn_radiation_type 'Mo K\a'
_diffrn_radiation_wavelength 0.7107
_diffrn_reflns_av_R_equivalents 0.030
_diffrn_reflns_limit_h_max 20
_diffrn_reflns_limit_h_min -21
_diffrn_reflns_limit_k_max 20
_diffrn_reflns_limit_k_min -20
_diffrn_reflns_limit_l_max 40
_diffrn_reflns_limit_l_min -41
_diffrn_reflns_number 59979
_diffrn_reflns_theta_full 27.50
_diffrn_reflns_theta_max 31.09
_exptl_absorpt_coefficient_mu 0.867
_exptl_absorpt_correction_T_max 0.974
_exptl_absorpt_correction_T_min 0.861
_exptl_absorpt_correction_type multi-scan
_exptl_absorpt_process_details 'Jacobson, R. (1998) Private communication'
_exptl_crystal_colour brown
_exptl_crystal_density_diffrn 1.459
_exptl_crystal_density_method 'not measured'
_exptl_crystal_description plate
_exptl_crystal_F_000 2932.00
_exptl_crystal_size_max 0.22
_exptl_crystal_size_mid 0.13
_exptl_crystal_size_min 0.03
_refine_diff_density_max 1.48
_refine_diff_density_min -0.99
_refine_ls_extinction_method none
_refine_ls_goodness_of_fit_ref 1.003
_refine_ls_hydrogen_treatment refall
_refine_ls_number_parameters 889
_refine_ls_number_reflns 14693
_refine_ls_R_factor_gt 0.0410
_refine_ls_shift/su_max 0.0000
_refine_ls_structure_factor_coef Fsqd
_refine_ls_weighting_details 'w = 1/[0.0019Fo^2^ + 1.0000\s(Fo^2^)]/(4Fo^2^)'
_refine_ls_weighting_scheme calc
_refine_ls_wR_factor_ref 0.1310
_reflns_number_gt 11452
_reflns_number_total 18220
_reflns_threshold_expression F^2^>2.0\s(F^2^)
_cod_data_source_file ic0505753si20050607_044419.cif
_cod_data_source_block '__hitomi-1'
_cod_original_cell_volume 6436.5(14)
_cod_original_formula_sum 'C62 H72 Fe N12 Mn3 O13 '
_cod_database_code 4309451

loop_
_symmetry_equiv_pos_site_id
_symmetry_equiv_pos_as_xyz
1 +X,+Y,+Z
2 1/2-X,1/2+Y,1/2-Z
3 -X,-Y,-Z
4 1/2+X,1/2-Y,1/2+Z

loop_
_atom_site_label
_atom_site_type_symbol
_atom_site_fract_x
_atom_site_fract_y
_atom_site_fract_z
_atom_site_U_iso_or_equiv
_atom_site_adp_type
_atom_site_occupancy
_atom_site_symmetry_multiplicity
_atom_site_calc_flag
_atom_site_refinement_flags
_atom_site_disorder_assembly
_atom_site_disorder_group
Fe(1) Fe -0.00558(2) 0.66536(2) 0.747520(10) 0.01140(8) Uani 1.00 1 d . . .
Mn(1) Mn -0.17444(2) 0.96617(2) 0.659670(10) 0.01413(9) Uani 1.00 1 d . . .
Mn(2) Mn -0.17671(2) 0.49777(2) 0.599060(10) 0.01298(8) Uani 1.00 1 d . . .
Mn(3) Mn 0.14893(2) 0.34930(2) 0.812550(10) 0.01353(8) Uani 1.00 1 d . . .
O(1) O -0.08727(10) 1.00062(11) 0.62930(6) 0.0178(4) Uani 1.00 1 d . . .
O(2) O -0.24560(10) 0.91118(11) 0.60471(6) 0.0172(4) Uani 1.00 1 d . . .
O(3) O -0.24386(11) 1.10520(11) 0.63683(6) 0.0191(4) Uani 1.00 1 d . . .
O(4) O -0.09959(10) 0.39869(11) 0.59903(6) 0.0181(4) Uani 1.00 1 d . . .
O(5) O -0.26564(10) 0.42165(11) 0.61057(6) 0.0163(4) Uani 1.00 1 d . . .
O(6) O -0.23287(12) 0.47844(12) 0.51835(6) 0.0220(4) Uani 1.00 1 d . . .
O(7) O 0.04515(10) 0.28990(12) 0.81646(6) 0.0182(4) Uani 1.00 1 d . . .
O(8) O 0.19210(10) 0.36148(11) 0.87841(6) 0.0171(4) Uani 1.00 1 d . . .
O(9) O 0.21076(11) 0.19968(11) 0.81959(6) 0.0188(4) Uani 1.00 1 d . . .
O(10) O 0.1536(1) 0.8936(2) 0.97357(8) 0.0418(6) Uani 1.00 1 d . . .
O(11) O 0.66333(12) 0.37516(13) 0.97077(7) 0.0276(5) Uani 1.00 1 d . . .
O(12) O 0.1785(2) 0.7721(3) 0.90960(8) 0.0634(9) Uani 1.00 1 d . . .
O(13) O 0.1685(6) 0.6810(7) 0.9132(3) 0.053(3) Uiso 0.33 1 d P . .
O(14) O 0.1019(5) 0.6650(5) 0.9117(3) 0.082(3) Uiso 0.51 1 d P . .
O(15) O 0.1653(11) 0.612(1) 0.9089(6) 0.057(7) Uiso 0.16 1 d P . .
N(1) N -0.1110(1) 1.0227(2) 0.72037(7) 0.0230(5) Uani 1.00 1 d . . .
N(2) N -0.2679(2) 0.9554(2) 0.69365(7) 0.0243(6) Uani 1.00 1 d . . .
N(3) N -0.09194(13) 0.58749(13) 0.58412(7) 0.0169(5) Uani 1.00 1 d . . .
N(4) N -0.25268(13) 0.60984(13) 0.59143(7) 0.0158(5) Uani 1.00 1 d . . .
N(5) N 0.11767(13) 0.33945(13) 0.74201(7) 0.0168(5) Uani 1.00 1 d . . .
N(6) N 0.26191(12) 0.39084(13) 0.80140(7) 0.0154(5) Uani 1.00 1 d . . .
N(7) N -0.1072(2) 0.8310(1) 0.69165(7) 0.0224(5) Uani 1.00 1 d . . .
N(8) N -0.12629(13) 0.5357(1) 0.67584(7) 0.0193(5) Uani 1.00 1 d . . .
N(9) N 0.08892(13) 0.49321(13) 0.79958(7) 0.0178(5) Uani 1.00 1 d . . .
N(10) N 0.1305(1) 0.7947(2) 0.81137(8) 0.0262(6) Uani 1.00 1 d . . .
N(11) N 0.1189(1) 0.6642(2) 0.68044(8) 0.0265(6) Uani 1.00 1 d . . .
N(12) N -0.1223(1) 0.6593(1) 0.81902(8) 0.0216(5) Uani 1.00 1 d . . .
C(1) C -0.0120(2) 1.0431(2) 0.64705(9) 0.0182(6) Uani 1.00 1 d . . .
C(2) C 0.0427(2) 1.0610(2) 0.61659(10) 0.0235(6) Uani 1.00 1 d . . .
C(3) C 0.1258(2) 1.0974(2) 0.63388(11) 0.0298(7) Uani 1.00 1 d . . .
C(4) C 0.1562(2) 1.1203(2) 0.68123(12) 0.0314(7) Uani 1.00 1 d . . .
C(5) C 0.1026(2) 1.1082(2) 0.71166(11) 0.0275(7) Uani 1.00 1 d . . .
C(6) C 0.0177(2) 1.0696(2) 0.69538(9) 0.0200(6) Uani 1.00 1 d . . .
C(7) C -0.0339(2) 1.0592(2) 0.72897(9) 0.0232(6) Uani 1.00 1 d . . .
C(8) C -0.1588(3) 1.0137(5) 0.75703(13) 0.093(2) Uani 1.00 1 d . . .
C(9) C -0.2381(3) 0.9773(5) 0.74429(12) 0.091(2) Uani 1.00 1 d . . .
C(10) C -0.3500(2) 0.9468(2) 0.67357(9) 0.0241(6) Uani 1.00 1 d . . .
C(11) C -0.3854(2) 0.9283(2) 0.62432(9) 0.0202(6) Uani 1.00 1 d . . .
C(12) C -0.4770(2) 0.9253(2) 0.60788(10) 0.0292(7) Uani 1.00 1 d . . .
C(13) C -0.5168(2) 0.9055(2) 0.56160(11) 0.0364(8) Uani 1.00 1 d . . .
C(14) C -0.4648(2) 0.8870(2) 0.53007(11) 0.0363(8) Uani 1.00 1 d . . .
C(15) C -0.3749(2) 0.8893(2) 0.54505(9) 0.0254(6) Uani 1.00 1 d . . .
C(16) C -0.3333(2) 0.9104(2) 0.59205(8) 0.0174(5) Uani 1.00 1 d . . .
C(17) C -0.2432(2) 1.1602(2) 0.59593(9) 0.0229(6) Uani 1.00 1 d . . .
C(18) C -0.3270(2) 1.1538(2) 0.55980(11) 0.0400(9) Uani 1.00 1 d . . .
C(19) C -0.0284(2) 0.3959(2) 0.58262(8) 0.0175(5) Uani 1.00 1 d . . .
C(20) C 0.0115(2) 0.3098(2) 0.58045(9) 0.0221(6) Uani 1.00 1 d . . .
C(21) C 0.0858(2) 0.3026(2) 0.56340(10) 0.0281(7) Uani 1.00 1 d . . .
C(22) C 0.1234(2) 0.3806(2) 0.54844(11) 0.0352(8) Uani 1.00 1 d . . .
C(23) C 0.0867(2) 0.4657(2) 0.55106(11) 0.0319(8) Uani 1.00 1 d . . .
C(24) C 0.0107(2) 0.4753(2) 0.56840(9) 0.0207(6) Uani 1.00 1 d . . .
C(25) C -0.0221(2) 0.5680(2) 0.57185(9) 0.0209(6) Uani 1.00 1 d . . .
C(26) C -0.1160(2) 0.6844(2) 0.58964(9) 0.0208(6) Uani 1.00 1 d . . .
C(27) C -0.2148(2) 0.6918(2) 0.57370(9) 0.0195(6) Uani 1.00 1 d . . .
C(28) C -0.3292(2) 0.6140(2) 0.59935(8) 0.0168(5) Uani 1.00 1 d . . .
C(29) C -0.3757(2) 0.5373(2) 0.61301(8) 0.0170(5) Uani 1.00 1 d . . .
C(30) C -0.4591(2) 0.5545(2) 0.62077(9) 0.0236(6) Uani 1.00 1 d . . .
C(31) C -0.5071(2) 0.4847(2) 0.63445(11) 0.0306(7) Uani 1.00 1 d . . .
C(32) C -0.4727(2) 0.3953(2) 0.64035(10) 0.0281(7) Uani 1.00 1 d . . .
C(33) C -0.3925(2) 0.3758(2) 0.63213(9) 0.0208(6) Uani 1.00 1 d . . .
C(34) C -0.3418(1) 0.4454(2) 0.61831(8) 0.0155(5) Uani 1.00 1 d . . .
C(35) C -0.2576(2) 0.3877(2) 0.49915(10) 0.0302(7) Uani 1.00 1 d . . .
C(36) C -0.3541(3) 0.3713(3) 0.4867(2) 0.0624(13) Uani 1.00 1 d . . .
C(37) C -0.0283(1) 0.2841(2) 0.78312(8) 0.0167(5) Uani 1.00 1 d . . .
C(38) C -0.1041(2) 0.2553(2) 0.79609(9) 0.0236(6) Uani 1.00 1 d . . .
C(39) C -0.1838(2) 0.2517(2) 0.76318(10) 0.0319(7) Uani 1.00 1 d . . .
C(40) C -0.1908(2) 0.2748(2) 0.71597(10) 0.0318(7) Uani 1.00 1 d . . .
C(41) C -0.1168(2) 0.2999(2) 0.70186(9) 0.0243(6) Uani 1.00 1 d . . .
C(42) C -0.0350(2) 0.3045(2) 0.73450(8) 0.0183(6) Uani 1.00 1 d . . .
C(43) C 0.0395(2) 0.3272(2) 0.71654(8) 0.0185(6) Uani 1.00 1 d . . .
C(44) C 0.1912(2) 0.3562(2) 0.72023(9) 0.0225(6) Uani 1.00 1 d . . .
C(45) C 0.2545(2) 0.4222(2) 0.75231(9) 0.0193(6) Uani 1.00 1 d . . .
C(46) C 0.3357(2) 0.3832(2) 0.83159(9) 0.0173(5) Uani 1.00 1 d . . .
C(47) C 0.3466(2) 0.3574(2) 0.88054(9) 0.0168(5) Uani 1.00 1 d . . .
C(48) C 0.4320(2) 0.3440(2) 0.90883(9) 0.0208(6) Uani 1.00 1 d . . .
C(49) C 0.4477(2) 0.3224(2) 0.95601(10) 0.0236(6) Uani 1.00 1 d . . .
C(50) C 0.3766(2) 0.3141(2) 0.97672(9) 0.0240(6) Uani 1.00 1 d . . .
C(51) C 0.2923(2) 0.3280(2) 0.95017(9) 0.0214(6) Uani 1.00 1 d . . .
C(52) C 0.2746(2) 0.3494(2) 0.90178(9) 0.0173(5) Uani 1.00 1 d . . .
C(53) C 0.1972(2) 0.1411(2) 0.85716(12) 0.0317(8) Uani 1.00 1 d . . .
C(54) C 0.2250(3) 0.0435(4) 0.8553(2) 0.084(2) Uani 1.00 1 d . . .
C(55) C -0.0692(2) 0.7707(2) 0.71302(8) 0.0165(5) Uani 1.00 1 d . . .
C(56) C -0.0831(1) 0.5828(2) 0.70411(8) 0.0151(5) Uani 1.00 1 d . . .
C(57) C 0.0550(1) 0.5580(2) 0.78090(8) 0.0144(5) Uani 1.00 1 d . . .
C(58) C 0.0787(2) 0.7469(2) 0.78791(8) 0.0177(6) Uani 1.00 1 d . . .
C(59) C 0.0711(2) 0.6641(2) 0.70490(8) 0.0173(5) Uani 1.00 1 d . . .
C(60) C -0.0795(2) 0.6641(2) 0.79211(8) 0.0157(5) Uani 1.00 1 d . . .
C(61) C 0.0711(3) 0.8833(3) 0.98415(12) 0.0567(11) Uani 1.00 1 d . . .
C(62) C 0.6565(2) 0.4602(2) 0.99383(11) 0.0386(8) Uani 1.00 1 d . . .
H(1) H 0.0226 1.0480 0.5837 0.029 Uiso 1.00 1 c R . .
H(2) H 0.1625 1.1068 0.6129 0.037 Uiso 1.00 1 c R . .
H(3) H 0.2136 1.1443 0.6927 0.037 Uiso 1.00 1 c R . .
H(4) H 0.1228 1.1258 0.7439 0.031 Uiso 1.00 1 c R . .
H(5) H -0.0097 1.0808 0.7602 0.026 Uiso 1.00 1 c R . .
H(6) H -0.1643 1.0738 0.7692 0.115 Uiso 1.00 1 c R . .
H(7) H -0.1248 0.9760 0.7814 0.115 Uiso 1.00 1 c R . .
H(8) H -0.2781 1.0201 0.7521 0.113 Uiso 1.00 1 c R . .
H(9) H -0.2382 0.9218 0.7617 0.113 Uiso 1.00 1 c R . .
H(10) H -0.3900 0.9534 0.6929 0.031 Uiso 1.00 1 c R . .
H(11) H -0.5122 0.9373 0.6294 0.036 Uiso 1.00 1 c R . .
H(12) H -0.5787 0.9043 0.5511 0.043 Uiso 1.00 1 c R . .
H(13) H -0.4918 0.8726 0.4980 0.042 Uiso 1.00 1 c R . .
H(14) H -0.3407 0.8764 0.5232 0.030 Uiso 1.00 1 c R . .
H(15) H -0.1975 1.1391 0.5826 0.029 Uiso 1.00 1 c R . .
H(16) H -0.2330 1.2229 0.6054 0.029 Uiso 1.00 1 c R . .
H(17) H -0.3374 1.2101 0.5425 0.048 Uiso 1.00 1 c R . .
H(18) H -0.3241 1.1042 0.5389 0.048 Uiso 1.00 1 c R . .
H(19) H -0.3731 1.1430 0.5749 0.048 Uiso 1.00 1 c R . .
H(20) H -0.0127 0.2558 0.5908 0.026 Uiso 1.00 1 c R . .
H(21) H 0.1115 0.2436 0.5619 0.034 Uiso 1.00 1 c R . .
H(22) H 0.1741 0.3748 0.5365 0.045 Uiso 1.00 1 c R . .
H(23) H 0.1125 0.5190 0.5411 0.040 Uiso 1.00 1 c R . .
H(24) H 0.0112 0.6181 0.5644 0.025 Uiso 1.00 1 c R . .
H(25) H -0.0967 0.7024 0.6219 0.025 Uiso 1.00 1 c R . .
H(26) H -0.0899 0.7233 0.5707 0.025 Uiso 1.00 1 c R . .
H(27) H -0.2338 0.7464 0.5863 0.024 Uiso 1.00 1 c R . .
H(28) H -0.2326 0.6935 0.5401 0.024 Uiso 1.00 1 c R . .
H(29) H -0.3573 0.6726 0.5959 0.020 Uiso 1.00 1 c R . .
H(30) H -0.4827 0.6153 0.6165 0.028 Uiso 1.00 1 c R . .
H(31) H -0.5630 0.4972 0.6398 0.038 Uiso 1.00 1 c R . .
H(32) H -0.5053 0.3472 0.6502 0.035 Uiso 1.00 1 c R . .
H(33) H -0.3710 0.3141 0.6359 0.025 Uiso 1.00 1 c R . .
H(34) H -0.2371 0.3804 0.4713 0.036 Uiso 1.00 1 c R . .
H(35) H -0.2306 0.3429 0.5220 0.037 Uiso 1.00 1 c R . .
H(36) H -0.3836 0.4283 0.4780 0.073 Uiso 1.00 1 c R . .
H(37) H -0.3690 0.3291 0.4610 0.073 Uiso 1.00 1 c R . .
H(38) H -0.3708 0.3461 0.5133 0.073 Uiso 1.00 1 c R . .
H(39) H -0.1006 0.2380 0.8280 0.028 Uiso 1.00 1 c R . .
H(40) H -0.2346 0.2333 0.7729 0.039 Uiso 1.00 1 c R . .
H(41) H -0.2460 0.2732 0.6937 0.036 Uiso 1.00 1 c R . .
H(42) H -0.1212 0.3143 0.6695 0.028 Uiso 1.00 1 c R . .
H(43) H 0.0302 0.3337 0.6832 0.022 Uiso 1.00 1 c R . .
H(44) H 0.1703 0.3831 0.6898 0.028 Uiso 1.00 1 c R . .
H(45) H 0.2199 0.2995 0.7173 0.028 Uiso 1.00 1 c R . .
H(46) H 0.2325 0.4836 0.7483 0.024 Uiso 1.00 1 c R . .
H(47) H 0.3101 0.4200 0.7451 0.024 Uiso 1.00 1 c R . .
H(48) H 0.3869 0.3954 0.8210 0.022 Uiso 1.00 1 c R . .
H(49) H 0.4801 0.3503 0.8948 0.025 Uiso 1.00 1 c R . .
H(50) H 0.5058 0.3131 0.9744 0.027 Uiso 1.00 1 c R . .
H(51) H 0.3866 0.2987 1.0093 0.028 Uiso 1.00 1 c R . .
H(52) H 0.2452 0.3231 0.9650 0.025 Uiso 1.00 1 c R . .
H(53) H 0.2290 0.1666 0.8864 0.041 Uiso 1.00 1 c R . .
H(54) H 0.1366 0.1414 0.8561 0.040 Uiso 1.00 1 c R . .
H(55) H 0.2425 0.0193 0.8865 0.104 Uiso 1.00 1 c R . .
H(56) H 0.1777 0.0079 0.8373 0.104 Uiso 1.00 1 c R . .
H(57) H 0.2727 0.0405 0.8408 0.104 Uiso 1.00 1 c R . .
H(58) H 0.0739 0.8344 1.0063 0.067 Uiso 1.00 1 c R . .
H(59) H 0.0281 0.8694 0.9559 0.067 Uiso 1.00 1 c R . .
H(60) H 0.0560 0.9392 0.9973 0.067 Uiso 1.00 1 c R . .
H(61) H 0.7104 0.4926 0.9987 0.048 Uiso 1.00 1 c R . .
H(62) H 0.6436 0.4484 1.0235 0.047 Uiso 1.00 1 c R . .
H(63) H 0.6111 0.4965 0.9747 0.048 Uiso 1.00 1 c R . .

loop_
_atom_site_aniso_label
_atom_site_aniso_U_11
_atom_site_aniso_U_22
_atom_site_aniso_U_33
_atom_site_aniso_U_12
_atom_site_aniso_U_13
_atom_site_aniso_U_23
Fe(1) 0.0114(2) 0.0105(2) 0.0131(2) 0.00136(11) 0.00442(12) 0.00083(11)
Mn(1) 0.0170(2) 0.0133(2) 0.0120(2) 0.00230(13) 0.00340(13) -0.00020(12)
Mn(2) 0.0143(2) 0.0104(2) 0.0154(2) -0.00090(12) 0.00567(13) 0.00016(12)
Mn(3) 0.0111(2) 0.0156(2) 0.0145(2) 0.00143(12) 0.00423(13) 0.00142(13)
O(1) 0.0154(8) 0.0208(8) 0.0168(8) 0.0016(6) 0.0033(6) -0.0007(7)
O(2) 0.0161(8) 0.0185(8) 0.0168(8) 0.0013(6) 0.0035(6) -0.0034(7)
O(3) 0.0238(8) 0.0173(8) 0.0182(8) 0.0063(7) 0.0092(7) 0.0045(7)
O(4) 0.0177(8) 0.0158(8) 0.0228(9) 0.0001(6) 0.0089(7) 0.0010(7)
O(5) 0.0161(8) 0.0136(7) 0.0204(8) -0.0023(6) 0.0069(7) 0.0003(6)
O(6) 0.0293(9) 0.0193(8) 0.0166(8) -0.0035(7) 0.0045(7) -0.0043(7)
O(7) 0.0125(7) 0.0235(9) 0.0182(8) 0.0009(6) 0.0030(6) 0.0052(7)
O(8) 0.0125(7) 0.0213(8) 0.0170(8) 0.0025(6) 0.0028(6) 0.0006(7)
O(9) 0.0181(8) 0.0163(8) 0.0227(9) 0.0015(6) 0.0066(7) 0.0032(7)
O(10) 0.0344(11) 0.0473(13) 0.0376(12) -0.0082(10) -0.0030(10) -0.0042(10)
O(11) 0.0326(10) 0.0233(9) 0.0295(10) -0.0042(8) 0.0128(8) -0.0045(8)
O(12) 0.045(1) 0.115(3) 0.0254(12) -0.013(2) -0.0008(11) -0.015(1)
N(1) 0.0246(11) 0.0277(11) 0.0153(10) 0.0010(9) 0.0025(8) -0.0020(8)
N(2) 0.0288(11) 0.0316(12) 0.0148(10) -0.0070(9) 0.0098(9) -0.0027(9)
N(3) 0.0181(9) 0.0147(9) 0.0179(10) -0.0036(7) 0.0044(8) 0.0012(8)
N(4) 0.0204(10) 0.0110(8) 0.0159(9) -0.0006(7) 0.0046(8) -0.0006(7)
N(5) 0.0180(9) 0.0164(9) 0.0177(10) -0.0001(7) 0.0077(8) -0.0015(8)
N(6) 0.0153(9) 0.0130(9) 0.0196(10) 0.0002(7) 0.0074(8) 0.0013(7)
N(7) 0.0316(12) 0.0178(10) 0.0185(10) 0.0077(9) 0.0077(9) 0.0013(8)
N(8) 0.0225(10) 0.0176(10) 0.0186(10) -0.0020(8) 0.0063(8) 0.0012(8)
N(9) 0.0195(10) 0.0179(10) 0.0163(10) 0.0052(8) 0.0048(8) 0.0023(8)
N(10) 0.0256(11) 0.0310(12) 0.0253(11) -0.0102(9) 0.0125(9) -0.0066(10)
N(11) 0.0245(11) 0.0311(12) 0.0285(12) -0.0030(9) 0.0151(10) -0.0008(10)
N(12) 0.0248(11) 0.0180(10) 0.0261(11) 0.0045(8) 0.0139(9) 0.0030(8)
C(1) 0.0182(11) 0.0112(10) 0.0250(12) 0.0046(9) 0.0050(9) 0.0002(9)
C(2) 0.0240(12) 0.0154(11) 0.033(1) 0.0030(9) 0.0105(11) 0.0034(10)
C(3) 0.030(1) 0.0162(12) 0.046(2) -0.0019(10) 0.0143(13) 0.0006(11)
C(4) 0.0219(13) 0.0154(12) 0.055(2) -0.0022(10) 0.0058(13) -0.0022(12)
C(5) 0.0234(13) 0.0147(11) 0.039(2) 0.0022(10) -0.0020(11) -0.0054(11)
C(6) 0.0213(11) 0.0116(10) 0.0243(12) 0.0033(9) 0.0002(10) -0.0006(9)
C(7) 0.0255(12) 0.0218(12) 0.0174(12) 0.0024(10) -0.0038(10) -0.0047(10)
C(8) 0.064(3) 0.199(6) 0.025(2) -0.073(3) 0.027(2) -0.048(3)
C(9) 0.063(3) 0.202(6) 0.016(2) -0.073(3) 0.022(2) -0.034(3)
C(10) 0.0285(13) 0.0252(12) 0.0229(13) -0.0045(10) 0.0144(11) -0.0008(10)
C(11) 0.0221(12) 0.0183(11) 0.0218(12) 0.0000(9) 0.0087(10) 0.0031(9)
C(12) 0.0217(13) 0.036(2) 0.033(2) 0.0002(11) 0.0127(11) 0.0024(12)
C(13) 0.0195(13) 0.053(2) 0.036(2) -0.0005(13) 0.0052(12) -0.001(1)
C(14) 0.0214(13) 0.058(2) 0.026(1) 0.0006(13) -0.0005(11) -0.005(1)
C(15) 0.0193(12) 0.035(1) 0.0210(12) 0.0024(10) 0.0040(10) -0.0043(11)
C(16) 0.0164(11) 0.0158(10) 0.0193(11) 0.0020(9) 0.0029(9) 0.0021(9)
C(17) 0.0257(13) 0.0211(12) 0.0252(13) 0.0051(10) 0.0124(11) 0.0065(10)
C(18) 0.054(2) 0.032(2) 0.031(2) -0.003(1) 0.006(1) 0.0039(13)
C(19) 0.0149(10) 0.0233(12) 0.0140(11) 0.0029(9) 0.0032(9) 0.0011(9)
C(20) 0.0226(12) 0.0246(12) 0.0188(12) 0.0048(10) 0.0043(10) 0.0014(10)
C(21) 0.0266(13) 0.032(1) 0.027(1) 0.0133(11) 0.0105(11) 0.0042(11)
C(22) 0.026(1) 0.044(2) 0.041(2) 0.0106(13) 0.0199(13) 0.012(1)
C(23) 0.0238(13) 0.040(2) 0.037(2) 0.0039(12) 0.0171(12) 0.0125(13)
C(24) 0.0174(11) 0.0239(12) 0.0217(12) 0.0024(9) 0.0067(9) 0.0045(10)
C(25) 0.0188(11) 0.0203(11) 0.0242(12) -0.0044(9) 0.0064(10) 0.0066(10)
C(26) 0.0274(13) 0.0136(11) 0.0223(12) -0.0050(9) 0.0082(10) 0.0001(9)
C(27) 0.0264(12) 0.0111(10) 0.0227(12) -0.0003(9) 0.0090(10) 0.0007(9)
C(28) 0.0215(11) 0.0143(10) 0.0142(11) 0.0047(9) 0.0037(9) -0.0008(8)
C(29) 0.0160(11) 0.0199(11) 0.0152(11) -0.0001(9) 0.0041(9) -0.0002(9)
C(30) 0.0175(11) 0.0285(13) 0.0250(13) 0.0072(10) 0.0054(10) -0.0007(10)
C(31) 0.0184(12) 0.038(2) 0.040(2) 0.0028(11) 0.0150(12) 0.0031(13)
C(32) 0.0202(12) 0.032(1) 0.034(2) -0.0040(11) 0.0100(11) 0.0077(12)
C(33) 0.0192(11) 0.0203(11) 0.0232(12) -0.0009(9) 0.0056(10) 0.0037(10)
C(34) 0.0148(10) 0.0179(11) 0.0133(10) 0.0008(8) 0.0026(8) -0.0005(9)
C(35) 0.040(2) 0.0230(13) 0.028(1) -0.0072(11) 0.0087(12) -0.0088(11)
C(36) 0.060(2) 0.054(2) 0.068(3) -0.007(2) 0.004(2) -0.009(2)
C(37) 0.0143(10) 0.0146(10) 0.0204(11) 0.0007(8) 0.0025(9) -0.0001(9)
C(38) 0.0196(12) 0.0274(13) 0.0246(13) -0.0020(10) 0.0071(10) -0.0004(10)
C(39) 0.0156(12) 0.050(2) 0.031(2) -0.0095(12) 0.0071(11) -0.0034(13)
C(40) 0.0174(12) 0.044(2) 0.030(1) -0.0053(11) -0.0021(11) -0.0043(13)
C(41) 0.0239(12) 0.0260(13) 0.0205(12) -0.0010(10) 0.0008(10) -0.0006(10)
C(42) 0.0181(11) 0.0158(11) 0.0200(12) 0.0006(9) 0.0029(9) -0.0019(9)
C(43) 0.0233(12) 0.0165(11) 0.0156(11) -0.0010(9) 0.0046(9) -0.0014(9)
C(44) 0.0228(12) 0.0285(13) 0.0194(12) -0.0065(10) 0.0115(10) -0.0041(10)
C(45) 0.0194(11) 0.0209(11) 0.0200(11) -0.0030(9) 0.0096(9) -0.0007(9)
C(46) 0.0173(11) 0.0123(10) 0.0242(12) -0.0004(8) 0.0089(9) -0.0012(9)
C(47) 0.0146(10) 0.0122(10) 0.0232(12) -0.0013(8) 0.0037(9) 0.0008(9)
C(48) 0.0152(11) 0.0158(11) 0.031(1) 0.0001(9) 0.0047(10) -0.0009(10)
C(49) 0.0155(11) 0.0199(12) 0.031(1) 0.0025(9) -0.0028(10) 0.0008(10)
C(50) 0.0277(13) 0.0210(12) 0.0214(12) 0.0021(10) 0.0022(10) 0.0025(10)
C(51) 0.0184(11) 0.0234(12) 0.0221(12) 0.0006(9) 0.0043(10) 0.0019(10)
C(52) 0.0159(11) 0.0129(10) 0.0228(12) 0.0017(8) 0.0042(9) 0.0006(9)
C(53) 0.033(2) 0.0185(12) 0.049(2) 0.0003(11) 0.021(1) 0.0106(12)
C(54) 0.072(3) 0.080(4) 0.106(4) -0.002(3) 0.036(3) 0.014(3)
C(55) 0.0186(11) 0.0160(11) 0.0162(11) 0.0008(9) 0.0066(9) -0.0010(9)
C(56) 0.0157(10) 0.0152(10) 0.0152(11) 0.0018(8) 0.0055(9) 0.0035(9)
C(57) 0.0125(10) 0.0187(11) 0.0132(10) 0.0006(8) 0.0056(8) -0.0003(9)
C(58) 0.0184(11) 0.0196(11) 0.0181(11) 0.0004(9) 0.0099(9) -0.0000(9)
C(59) 0.0170(11) 0.0164(11) 0.0189(11) -0.0014(9) 0.0050(9) 0.0013(9)
C(60) 0.0159(10) 0.0118(10) 0.0194(11) 0.0019(8) 0.0045(9) 0.0013(8)
C(61) 0.059(2) 0.084(3) 0.024(2) -0.022(2) 0.006(2) -0.004(2)
C(62) 0.053(2) 0.033(2) 0.033(2) -0.001(1) 0.015(1) -0.0095(13)

loop_
_atom_type_symbol
_atom_type_description
_atom_type_scat_dispersion_real
_atom_type_scat_dispersion_imag
_atom_type_scat_source
C C 0.003 0.002
;
International Tables for Crystallography
(1992, Vol. C, Tables 4.2.6.8 and 6.1.1.4)
;
H H 0.000 0.000
;
International Tables for Crystallography
(1992, Vol. C, Table 6.1.1.4)
;
N N 0.006 0.003
;
International Tables for Crystallography
(1992, Vol. C, Tables 4.2.6.8 and 6.1.1.4)
;
O O 0.011 0.006
;
International Tables for Crystallography
(1992, Vol. C, Tables 4.2.6.8 and 6.1.1.4)
;
Mn Mn 0.337 0.728
;
International Tables for Crystallography
(1992, Vol. C, Tables 4.2.6.8 and 6.1.1.4)
;
Fe Fe 0.346 0.844
;
International Tables for Crystallography
(1992, Vol. C, Tables 4.2.6.8 and 6.1.1.4)
;

loop_
_geom_angle_atom_site_label_1
_geom_angle_atom_site_label_2
_geom_angle_atom_site_label_3
_geom_angle
_geom_angle_publ_flag
_geom_angle_site_symmetry_1
_geom_angle_site_symmetry_2
_geom_angle_site_symmetry_3
Fe(1) C(55) N(7) 178.1(2) ? . . .
C(56) Fe(1) C(55) 88.99(9) ? . . .
C(57) Fe(1) C(55) 178.30(9) ? . . .
C(58) Fe(1) C(55) 91.57(9) ? . . .
C(59) Fe(1) C(55) 90.0(1) ? . . .
C(60) Fe(1) C(55) 92.0(1) ? . . .
Fe(1) C(56) N(8) 175.1(2) ? . . .
C(57) Fe(1) C(56) 89.35(9) ? . . .
C(58) Fe(1) C(56) 175.4(1) ? . . .
C(59) Fe(1) C(56) 88.2(1) ? . . .
C(60) Fe(1) C(56) 92.5(1) ? . . .
Fe(1) C(57) N(9) 177.9(2) ? . . .
C(58) Fe(1) C(57) 90.11(9) ? . . .
C(59) Fe(1) C(57) 90.3(1) ? . . .
C(60) Fe(1) C(57) 87.7(1) ? . . .
Fe(1) C(58) N(10) 178.3(2) ? . . .
C(59) Fe(1) C(58) 87.2(1) ? . . .
C(60) Fe(1) C(58) 92.0(1) ? . . .
Fe(1) C(59) N(11) 178.1(2) ? . . .
C(60) Fe(1) C(59) 177.90(9) ? . . .
Fe(1) C(60) N(12) 177.0(2) ? . . .
N(7) Mn(1) O(1) 95.60(8) ? . . .
O(2) Mn(1) O(1) 93.65(7) ? . . .
O(3) Mn(1) O(1) 89.07(7) ? . . .
N(1) Mn(1) O(1) 92.50(8) ? . . .
N(2) Mn(1) O(1) 169.09(9) ? . . .
Mn(1) O(1) C(1) 129.0(2) ? . . .
N(7) Mn(1) O(2) 95.98(7) ? . . .
O(3) Mn(1) O(2) 88.92(6) ? . . .
N(1) Mn(1) O(2) 173.71(9) ? . . .
N(2) Mn(1) O(2) 91.75(8) ? . . .
Mn(1) O(2) C(16) 126.4(2) ? . . .
N(7) Mn(1) O(3) 172.99(7) ? . . .
N(1) Mn(1) O(3) 89.87(7) ? . . .
N(2) Mn(1) O(3) 81.56(8) ? . . .
Mn(1) O(3) C(17) 128.5(2) ? . . .
N(7) Mn(1) N(1) 84.71(8) ? . . .
N(2) Mn(1) N(1) 81.97(9) ? . . .
Mn(1) N(1) C(7) 125.9(2) ? . . .
Mn(1) N(1) C(8) 112.3(2) ? . . .
N(7) Mn(1) N(2) 93.26(9) ? . . .
Mn(1) N(2) C(9) 113.1(2) ? . . .
Mn(1) N(2) C(10) 124.8(2) ? . . .
Mn(1) N(7) C(55) 170.7(2) ? . . .
N(8) Mn(2) O(4) 96.64(7) ? . . .
O(5) Mn(2) O(4) 93.76(7) ? . . .
O(6) Mn(2) O(4) 89.63(7) ? . . .
N(3) Mn(2) O(4) 91.53(8) ? . . .
N(4) Mn(2) O(4) 171.94(9) ? . . .
Mn(2) O(4) C(19) 129.0(2) ? . . .
N(8) Mn(2) O(5) 93.57(8) ? . . .
O(6) Mn(2) O(5) 89.69(7) ? . . .
N(3) Mn(2) O(5) 174.24(7) ? . . .
N(4) Mn(2) O(5) 92.36(8) ? . . .
Mn(2) O(5) C(34) 129.0(1) ? . . .
N(8) Mn(2) O(6) 172.72(7) ? . . .
N(3) Mn(2) O(6) 88.07(7) ? . . .
N(4) Mn(2) O(6) 85.16(7) ? . . .
Mn(2) O(6) C(35) 120.2(1) ? . . .
N(8) Mn(2) N(3) 88.07(8) ? . . .
N(4) Mn(2) N(3) 82.16(8) ? . . .
Mn(2) N(3) C(25) 126.4(2) ? . . .
Mn(2) N(3) C(26) 113.1(2) ? . . .
N(8) Mn(2) N(4) 88.21(8) ? . . .
Mn(2) N(4) C(27) 114.0(2) ? . . .
Mn(2) N(4) C(28) 125.7(2) ? . . .
Mn(2) N(8) C(56) 148.9(2) ? . . .
N(9) Mn(3) O(7) 95.44(7) ? . . .
O(8) Mn(3) O(7) 94.78(7) ? . . .
O(9) Mn(3) O(7) 85.61(7) ? . . .
N(5) Mn(3) O(7) 91.81(8) ? . . .
N(6) Mn(3) O(7) 169.02(8) ? . . .
Mn(3) O(7) C(37) 127.3(2) ? . . .
N(9) Mn(3) O(8) 96.61(7) ? . . .
O(9) Mn(3) O(8) 87.65(6) ? . . .
N(5) Mn(3) O(8) 173.13(8) ? . . .
N(6) Mn(3) O(8) 91.39(8) ? . . .
Mn(3) O(8) C(52) 125.2(2) ? . . .
N(9) Mn(3) O(9) 175.50(7) ? . . .
N(5) Mn(3) O(9) 90.93(7) ? . . .
N(6) Mn(3) O(9) 85.58(7) ? . . .
Mn(3) O(9) C(53) 118.0(2) ? . . .
N(9) Mn(3) N(5) 84.67(7) ? . . .
N(6) Mn(3) N(5) 81.80(8) ? . . .
Mn(3) N(5) C(43) 124.3(2) ? . . .
Mn(3) N(5) C(44) 114.2(1) ? . . .
N(9) Mn(3) N(6) 92.86(8) ? . . .
Mn(3) N(6) C(45) 113.1(1) ? . . .
Mn(3) N(6) C(46) 124.3(2) ? . . .
Mn(3) N(9) C(57) 161.9(2) ? . . .
O(1) C(1) C(2) 118.0(2) ? . . .
O(1) C(1) C(6) 123.9(2) ? . . .
O(2) C(16) C(11) 122.9(2) ? . . .
O(2) C(16) C(15) 118.4(2) ? . . .
O(3) C(17) C(18) 111.7(2) ? . . .
O(4) C(19) C(20) 118.2(2) ? . . .
O(4) C(19) C(24) 123.4(2) ? . . .
O(5) C(34) C(29) 123.8(2) ? . . .
O(5) C(34) C(33) 118.0(2) ? . . .
O(6) C(35) C(36) 113.6(3) ? . . .
O(7) C(37) C(38) 118.3(2) ? . . .
O(7) C(37) C(42) 123.8(2) ? . . .
O(8) C(52) C(47) 123.6(2) ? . . .
O(8) C(52) C(51) 118.3(2) ? . . .
O(9) C(53) C(54) 115.5(4) ? . . .
O(12) O(13) O(14) 110.3(8) ? . . .
O(12) O(13) O(15) 166(1) ? . . .
O(13) O(14) O(15) 49(1) ? . . .
O(15) O(13) O(14) 76(1) ? . . .
O(13) O(15) O(14) 54(1) ? . . .
C(8) N(1) C(7) 121.7(3) ? . . .
N(1) C(7) C(6) 125.4(2) ? . . .
N(1) C(8) C(9) 117.0(3) ? . . .
N(2) C(9) C(8) 114.5(4) ? . . .
C(10) N(2) C(9) 121.0(3) ? . . .
N(2) C(10) C(11) 125.0(3) ? . . .
C(26) N(3) C(25) 120.5(2) ? . . .
N(3) C(25) C(24) 125.0(2) ? . . .
N(3) C(26) C(27) 107.9(2) ? . . .
N(4) C(27) C(26) 108.1(2) ? . . .
C(28) N(4) C(27) 120.3(2) ? . . .
N(4) C(28) C(29) 125.5(2) ? . . .
C(44) N(5) C(43) 121.3(2) ? . . .
N(5) C(43) C(42) 125.1(2) ? . . .
N(5) C(44) C(45) 107.8(2) ? . . .
N(6) C(45) C(44) 106.6(2) ? . . .
C(46) N(6) C(45) 122.3(2) ? . . .
N(6) C(46) C(47) 124.7(2) ? . . .
C(6) C(1) C(2) 118.1(2) ? . . .
C(1) C(2) C(3) 120.8(3) ? . . .
C(1) C(6) C(7) 123.0(2) ? . . .
C(1) C(6) C(5) 119.4(3) ? . . .
C(2) C(3) C(4) 121.2(3) ? . . .
C(3) C(4) C(5) 119.6(3) ? . . .
C(4) C(5) C(6) 120.8(3) ? . . .
C(5) C(6) C(7) 117.6(2) ? . . .
C(10) C(11) C(16) 123.5(2) ? . . .
C(10) C(11) C(12) 117.5(3) ? . . .
C(16) C(11) C(12) 118.9(2) ? . . .
C(11) C(12) C(13) 121.6(3) ? . . .
C(11) C(16) C(15) 118.7(2) ? . . .
C(12) C(13) C(14) 119.1(3) ? . . .
C(13) C(14) C(15) 120.7(3) ? . . .
C(14) C(15) C(16) 120.9(3) ? . . .
C(24) C(19) C(20) 118.3(2) ? . . .
C(19) C(20) C(21) 120.8(2) ? . . .
C(19) C(24) C(25) 122.8(2) ? . . .
C(19) C(24) C(23) 119.5(2) ? . . .
C(20) C(21) C(22) 121.0(3) ? . . .
C(21) C(22) C(23) 119.4(3) ? . . .
C(22) C(23) C(24) 121.0(3) ? . . .
C(23) C(24) C(25) 117.6(2) ? . . .
C(28) C(29) C(34) 122.9(2) ? . . .
C(28) C(29) C(30) 118.0(2) ? . . .
C(34) C(29) C(30) 119.1(2) ? . . .
C(29) C(30) C(31) 121.2(2) ? . . .
C(29) C(34) C(33) 118.2(2) ? . . .
C(30) C(31) C(32) 119.3(3) ? . . .
C(31) C(32) C(33) 121.1(3) ? . . .
C(32) C(33) C(34) 121.1(2) ? . . .
C(42) C(37) C(38) 118.0(2) ? . . .
C(37) C(38) C(39) 121.0(2) ? . . .
C(37) C(42) C(43) 122.8(2) ? . . .
C(37) C(42) C(41) 119.7(2) ? . . .
C(38) C(39) C(40) 120.9(3) ? . . .
C(39) C(40) C(41) 119.4(2) ? . . .
C(40) C(41) C(42) 121.0(2) ? . . .
C(41) C(42) C(43) 117.5(2) ? . . .
C(46) C(47) C(52) 122.4(2) ? . . .
C(46) C(47) C(48) 118.5(2) ? . . .
C(52) C(47) C(48) 119.0(2) ? . . .
C(47) C(48) C(49) 121.9(2) ? . . .
C(47) C(52) C(51) 118.1(2) ? . . .
C(48) C(49) C(50) 119.0(2) ? . . .
C(49) C(50) C(51) 120.6(2) ? . . .
C(50) C(51) C(52) 121.5(3) ? . . .
O(3) C(17) H(15) 108.9069 ? . . .
O(3) C(17) H(16) 108.9148 ? . . .
O(6) C(35) H(35) 108.4247 ? . . .
O(6) C(35) H(34) 108.4222 ? . . .
O(9) C(53) H(54) 107.9327 ? . . .
O(9) C(53) H(53) 107.9295 ? . . .
O(10) C(61) H(58) 109.5586 ? . . .
O(10) C(61) H(59) 109.4697 ? . . .
O(10) C(61) H(60) 109.4738 ? . . .
O(11) C(62) H(61) 109.1207 ? . . .
O(11) C(62) H(62) 109.4709 ? . . .
O(11) C(62) H(63) 109.5980 ? . . .
N(1) C(7) H(5) 117.3091 ? . . .
N(1) C(8) H(6) 107.5654 ? . . .
N(1) C(8) H(7) 107.5628 ? . . .
N(2) C(9) H(8) 108.2021 ? . . .
N(2) C(9) H(9) 108.2042 ? . . .
N(2) C(10) H(10) 117.4823 ? . . .
N(3) C(25) H(24) 117.5019 ? . . .
N(3) C(26) H(25) 109.8623 ? . . .
N(3) C(26) H(26) 109.8722 ? . . .
N(4) C(27) H(27) 109.8245 ? . . .
N(4) C(27) H(28) 109.8200 ? . . .
N(4) C(28) H(29) 117.2728 ? . . .
N(5) C(43) H(43) 117.4299 ? . . .
N(5) C(44) H(44) 109.8952 ? . . .
N(5) C(44) H(45) 109.8947 ? . . .
N(6) C(45) H(46) 110.1873 ? . . .
N(6) C(45) H(47) 110.1952 ? . . .
N(6) C(46) H(48) 117.6558 ? . . .
C(1) C(2) H(1) 119.5840 ? . . .
H(1) C(2) C(3) 119.5759 ? . . .
C(2) C(3) H(2) 119.4155 ? . . .
H(2) C(3) C(4) 119.4136 ? . . .
C(3) C(4) H(3) 120.1995 ? . . .
H(3) C(4) C(5) 120.2184 ? . . .
C(4) C(5) H(4) 119.5977 ? . . .
H(4) C(5) C(6) 119.5996 ? . . .
C(6) C(7) H(5) 117.3100 ? . . .
H(6) C(8) C(9) 107.5666 ? . . .
H(7) C(8) C(9) 107.5650 ? . . .
C(8) C(9) H(8) 108.2078 ? . . .
C(8) C(9) H(9) 108.2026 ? . . .
H(7) C(8) H(6) 109.4575 ? . . .
H(9) C(9) H(8) 109.4682 ? . . .
H(10) C(10) C(11) 117.4757 ? . . .
C(11) C(12) H(11) 119.1765 ? . . .
H(11) C(12) C(13) 119.1784 ? . . .
C(12) C(13) H(12) 120.4622 ? . . .
H(12) C(13) C(14) 120.4717 ? . . .
C(13) C(14) H(13) 119.6367 ? . . .
C(14) C(15) H(14) 119.5380 ? . . .
H(13) C(14) C(15) 119.6449 ? . . .
H(14) C(15) C(16) 119.5289 ? . . .
H(15) C(17) C(18) 108.9128 ? . . .
H(16) C(17) C(18) 108.9057 ? . . .
C(17) C(18) H(17) 109.4689 ? . . .
C(17) C(18) H(18) 109.2204 ? . . .
C(17) C(18) H(19) 109.4657 ? . . .
H(16) C(17) H(15) 109.4558 ? . . .
H(18) C(18) H(17) 109.5993 ? . . .
H(19) C(18) H(17) 109.4738 ? . . .
H(19) C(18) H(18) 109.5990 ? . . .
C(19) C(20) H(20) 119.6106 ? . . .
H(20) C(20) C(21) 119.6084 ? . . .
C(20) C(21) H(21) 119.5032 ? . . .
H(21) C(21) C(22) 119.5045 ? . . .
C(21) C(22) H(22) 120.3091 ? . . .
H(22) C(22) C(23) 120.3146 ? . . .
C(22) C(23) H(23) 119.5055 ? . . .
H(23) C(23) C(24) 119.5023 ? . . .
C(24) C(25) H(24) 117.4971 ? . . .
H(25) C(26) C(27) 109.8679 ? . . .
C(26) C(27) H(27) 109.8181 ? . . .
C(26) C(27) H(28) 109.8151 ? . . .
H(26) C(26) C(27) 109.8621 ? . . .
H(26) C(26) H(25) 109.4557 ? . . .
H(28) C(27) H(27) 109.4537 ? . . .
H(29) C(28) C(29) 117.2733 ? . . .
C(29) C(30) H(30) 119.4076 ? . . .
H(30) C(30) C(31) 119.3960 ? . . .
C(30) C(31) H(31) 120.3562 ? . . .
H(31) C(31) C(32) 120.3481 ? . . .
C(31) C(32) H(32) 119.4711 ? . . .
C(32) C(33) H(33) 119.4411 ? . . .
H(32) C(32) C(33) 119.4777 ? . . .
H(33) C(33) C(34) 119.4434 ? . . .
H(35) C(35) C(36) 108.4220 ? . . .
C(35) C(36) H(38) 109.4733 ? . . .
H(34) C(35) C(36) 108.4284 ? . . .
C(35) C(36) H(36) 109.2422 ? . . .
C(35) C(36) H(37) 109.4683 ? . . .
H(35) C(35) H(34) 109.4671 ? . . .
H(38) C(36) H(36) 109.5847 ? . . .
H(37) C(36) H(36) 109.5930 ? . . .
H(38) C(36) H(37) 109.4656 ? . . .
C(37) C(38) H(39) 119.5213 ? . . .
H(39) C(38) C(39) 119.5141 ? . . .
C(38) C(39) H(40) 119.5697 ? . . .
C(39) C(40) H(41) 120.2911 ? . . .
H(40) C(39) C(40) 119.5571 ? . . .
C(40) C(41) H(42) 119.5015 ? . . .
H(41) C(40) C(41) 120.2906 ? . . .
H(42) C(41) C(42) 119.5032 ? . . .
C(42) C(43) H(43) 117.4213 ? . . .
C(44) C(45) H(46) 110.1948 ? . . .
H(44) C(44) C(45) 109.8962 ? . . .
H(45) C(44) C(45) 109.8907 ? . . .
C(44) C(45) H(47) 110.1892 ? . . .
H(45) C(44) H(44) 109.4597 ? . . .
H(47) C(45) H(46) 109.4524 ? . . .
H(48) C(46) C(47) 117.6562 ? . . .
C(47) C(48) H(49) 119.0588 ? . . .
H(49) C(48) C(49) 119.0645 ? . . .
C(48) C(49) H(50) 120.5161 ? . . .
H(50) C(49) C(50) 120.5257 ? . . .
C(49) C(50) H(51) 119.7202 ? . . .
C(50) C(51) H(52) 119.2487 ? . . .
H(51) C(50) C(51) 119.7287 ? . . .
H(52) C(51) C(52) 119.2356 ? . . .
H(54) C(53) C(54) 107.9375 ? . . .
H(53) C(53) C(54) 107.9389 ? . . .
C(53) C(54) H(55) 109.4776 ? . . .
C(53) C(54) H(56) 109.6799 ? . . .
C(53) C(54) H(57) 109.4692 ? . . .
H(54) C(53) H(53) 109.4677 ? . . .
H(56) C(54) H(55) 109.3647 ? . . .
H(57) C(54) H(55) 109.4686 ? . . .
H(57) C(54) H(56) 109.3670 ? . . .
H(59) C(61) H(58) 109.4277 ? . . .
H(60) C(61) H(58) 109.4638 ? . . .
H(60) C(61) H(59) 109.4336 ? . . .
H(62) C(62) H(61) 109.6457 ? . . .
H(63) C(62) H(61) 109.4707 ? . . .
H(63) C(62) H(62) 109.5208 ? . . .

loop_
_geom_bond_atom_site_label_1
_geom_bond_atom_site_label_2
_geom_bond_distance
_geom_bond_publ_flag
_geom_bond_site_symmetry_1
_geom_bond_site_symmetry_2
Fe(1) C(55) 1.959(2) ? . .
Fe(1) C(56) 1.939(2) ? . .
Fe(1) C(57) 1.952(2) ? . .
Fe(1) C(58) 1.942(2) ? . .
Fe(1) C(59) 1.934(3) ? . .
Fe(1) C(60) 1.947(3) ? . .
Mn(1) O(1) 1.876(2) ? . .
Mn(1) O(2) 1.890(2) ? . .
Mn(1) O(3) 2.307(2) ? . .
Mn(1) N(1) 1.981(2) ? . .
Mn(1) N(2) 1.974(3) ? . .
Mn(1) N(7) 2.307(2) ? . .
Mn(2) O(4) 1.879(2) ? . .
Mn(2) O(5) 1.877(2) ? . .
Mn(2) O(6) 2.316(2) ? . .
Mn(2) N(3) 1.986(2) ? . .
Mn(2) N(4) 1.994(2) ? . .
Mn(2) N(8) 2.249(2) ? . .
Mn(3) O(7) 1.876(2) ? . .
Mn(3) O(8) 1.879(2) ? . .
Mn(3) O(9) 2.360(2) ? . .
Mn(3) N(5) 1.997(2) ? . .
Mn(3) N(6) 1.981(2) ? . .
Mn(3) N(9) 2.278(2) ? . .
O(1) C(1) 1.323(3) ? . .
O(2) C(16) 1.342(3) ? . .
O(3) C(17) 1.434(3) ? . .
O(4) C(19) 1.325(3) ? . .
O(5) C(34) 1.320(3) ? . .
O(6) C(35) 1.441(3) ? . .
O(7) C(37) 1.319(2) ? . .
O(8) C(52) 1.324(3) ? . .
O(9) C(53) 1.441(4) ? . .
O(10) C(61) 1.417(5) ? . .
O(11) C(62) 1.418(4) ? . .
O(12) O(13) 1.33(1) ? . .
O(13) O(14) 1.07(1) ? . .
O(13) O(15) 1.01(2) ? . .
O(14) O(15) 1.28(2) ? . .
N(1) C(7) 1.292(3) ? . .
N(1) C(8) 1.456(5) ? . .
N(2) C(9) 1.468(4) ? . .
N(2) C(10) 1.288(3) ? . .
N(3) C(25) 1.271(4) ? . .
N(3) C(26) 1.470(3) ? . .
N(4) C(27) 1.476(3) ? . .
N(4) C(28) 1.284(3) ? . .
N(5) C(43) 1.285(3) ? . .
N(5) C(44) 1.473(4) ? . .
N(6) C(45) 1.477(3) ? . .
N(6) C(46) 1.279(3) ? . .
N(7) C(55) 1.150(3) ? . .
N(8) C(56) 1.153(3) ? . .
N(9) C(57) 1.147(3) ? . .
N(10) C(58) 1.156(3) ? . .
N(11) C(59) 1.158(4) ? . .
N(12) C(60) 1.155(4) ? . .
C(1) C(2) 1.406(4) ? . .
C(1) C(6) 1.422(3) ? . .
C(2) C(3) 1.386(4) ? . .
C(3) C(4) 1.384(4) ? . .
C(4) C(5) 1.378(5) ? . .
C(5) C(6) 1.420(3) ? . .
C(6) C(7) 1.427(4) ? . .
C(8) C(9) 1.323(7) ? . .
C(10) C(11) 1.431(3) ? . .
C(11) C(12) 1.407(3) ? . .
C(11) C(16) 1.416(4) ? . .
C(12) C(13) 1.370(4) ? . .
C(13) C(14) 1.399(5) ? . .
C(14) C(15) 1.377(4) ? . .
C(15) C(16) 1.399(3) ? . .
C(17) C(18) 1.475(4) ? . .
C(19) C(20) 1.403(4) ? . .
C(19) C(24) 1.413(4) ? . .
C(20) C(21) 1.384(4) ? . .
C(21) C(22) 1.392(4) ? . .
C(22) C(23) 1.370(4) ? . .
C(23) C(24) 1.416(4) ? . .
C(24) C(25) 1.448(4) ? . .
C(26) C(27) 1.515(3) ? . .
C(28) C(29) 1.438(3) ? . .
C(29) C(30) 1.410(4) ? . .
C(29) C(34) 1.427(3) ? . .
C(30) C(31) 1.377(4) ? . .
C(31) C(32) 1.395(4) ? . .
C(32) C(33) 1.373(4) ? . .
C(33) C(34) 1.405(4) ? . .
C(35) C(36) 1.494(5) ? . .
C(37) C(38) 1.403(4) ? . .
C(37) C(42) 1.425(3) ? . .
C(38) C(39) 1.381(3) ? . .
C(39) C(40) 1.393(4) ? . .
C(40) C(41) 1.377(4) ? . .
C(41) C(42) 1.403(3) ? . .
C(42) C(43) 1.437(4) ? . .
C(44) C(45) 1.524(3) ? . .
C(46) C(47) 1.443(4) ? . .
C(47) C(48) 1.409(3) ? . .
C(47) C(52) 1.424(4) ? . .
C(48) C(49) 1.371(4) ? . .
C(49) C(50) 1.403(4) ? . .
C(50) C(51) 1.378(3) ? . .
C(51) C(52) 1.402(4) ? . .
C(53) C(54) 1.482(6) ? . .
C(2) H(1) 0.9500 ? . .
C(3) H(2) 0.9499 ? . .
C(4) H(3) 0.9501 ? . .
C(5) H(4) 0.9500 ? . .
C(7) H(5) 0.9499 ? . .
C(8) H(6) 0.9501 ? . .
C(8) H(7) 0.9499 ? . .
C(9) H(8) 0.9499 ? . .
C(9) H(9) 0.9500 ? . .
C(10) H(10) 0.9500 ? . .
C(12) H(11) 0.9501 ? . .
C(13) H(12) 0.9500 ? . .
C(14) H(13) 0.9499 ? . .
C(15) H(14) 0.9500 ? . .
C(17) H(15) 0.9499 ? . .
C(17) H(16) 0.9500 ? . .
C(18) H(17) 0.9500 ? . .
C(18) H(18) 0.9500 ? . .
C(18) H(19) 0.9501 ? . .
C(20) H(20) 0.9500 ? . .
C(21) H(21) 0.9500 ? . .
C(22) H(22) 0.9500 ? . .
C(23) H(23) 0.9500 ? . .
C(25) H(24) 0.9501 ? . .
C(26) H(25) 0.9500 ? . .
C(26) H(26) 0.9499 ? . .
C(27) H(27) 0.9500 ? . .
C(27) H(28) 0.9501 ? . .
C(28) H(29) 0.9500 ? . .
C(30) H(30) 0.9500 ? . .
C(31) H(31) 0.9500 ? . .
C(32) H(32) 0.9500 ? . .
C(33) H(33) 0.9500 ? . .
C(35) H(34) 0.9499 ? . .
C(35) H(35) 0.9501 ? . .
C(36) H(36) 0.9500 ? . .
C(36) H(37) 0.9500 ? . .
C(36) H(38) 0.9499 ? . .
C(38) H(39) 0.9500 ? . .
C(39) H(40) 0.9499 ? . .
C(40) H(41) 0.9501 ? . .
C(41) H(42) 0.9500 ? . .
C(43) H(43) 0.9499 ? . .
C(44) H(44) 0.9501 ? . .
C(44) H(45) 0.9500 ? . .
C(45) H(46) 0.9500 ? . .
C(45) H(47) 0.9500 ? . .
C(46) H(48) 0.9499 ? . .
C(48) H(49) 0.9501 ? . .
C(49) H(50) 0.9500 ? . .
C(50) H(51) 0.9499 ? . .
C(51) H(52) 0.9499 ? . .
C(53) H(53) 0.9500 ? . .
C(53) H(54) 0.9499 ? . .
C(54) H(55) 0.9499 ? . .
C(54) H(56) 0.9501 ? . .
C(54) H(57) 0.9500 ? . .
C(61) H(58) 0.9500 ? . .
C(61) H(59) 0.9501 ? . .
C(61) H(60) 0.9501 ? . .
C(62) H(61) 0.9500 ? . .
C(62) H(62) 0.9500 ? . .
C(62) H(63) 0.9499 ? . .

loop_
_geom_contact_atom_site_label_1
_geom_contact_atom_site_label_2
_geom_contact_distance
_geom_contact_publ_flag
_geom_contact_site_symmetry_1
_geom_contact_site_symmetry_2
Mn(1) Fe(1) 5.4030(4) ? . .
Mn(2) Fe(1) 5.1100(4) ? . .
Mn(3) Fe(1) 5.3033(4) ? . .
Mn(1) Mn(2) 6.9944(4) ? . .
Mn(1) Mn(3) 10.6848(4) ? . .
Mn(2) Mn(3) 7.3447(4) ? . .
